data_7240998
loop_
_publ_author_name
'Wu, Wen Xin'
'Wang, Hui'
'Jin, Wei Jun'

_publ_section_title
;
 Locked guest PAHs by soft--cavity--type host assembled via halogen bond
 to form luminescent cocrystals
;
_journal_name_full CrystEngComm
_journal_paper_doi 10.1039/D0CE00965B
_journal_year 2020
_chemical_formula_moiety '2(C6 F4 I2), 2(C11 H9 N O), C16 H10'
_chemical_formula_sum 'C50 H28 F8 I4 N2 O2'
_chemical_formula_weight 1348.34
_space_group_crystal_system triclinic
_space_group_IT_number 2
_space_group_name_Hall '-P 1'
_space_group_name_H-M_alt 'P -1'
_atom_sites_solution_hydrogens geom
_atom_sites_solution_primary direct
_audit_creation_date 2020-07-27
_audit_creation_method
;
Olex2 1.2
(compiled 2018.05.29 svn.r3508 for OlexSys, GUI svn.r5506)
;
_audit_update_record
;
2020-08-03 deposited with the CCDC.	2020-08-03 downloaded from the CCDC.
;
_cell_angle_alpha 69.005(5)
_cell_angle_beta 75.360(5)
_cell_angle_gamma 84.308(5)
_cell_formula_units_Z 2
_cell_length_a 11.5999(7)
_cell_length_b 12.8903(8)
_cell_length_c 17.2206(10)
_cell_measurement_reflns_used 6219
_cell_measurement_temperature 271(2)
_cell_measurement_theta_max 25.8330
_cell_measurement_theta_min 3.4560
_cell_volume 2325.8(3)
_computing_cell_refinement 'CrysAlisPro 1.171.38.46 (Rigaku OD, 2015)'
_computing_data_collection 'CrysAlisPro 1.171.38.46 (Rigaku OD, 2015)'
_computing_data_reduction 'CrysAlisPro 1.171.38.46 (Rigaku OD, 2015)'
_computing_molecular_graphics 'Olex2 (Dolomanov et al., 2009)'
_computing_publication_material 'Olex2 (Dolomanov et al., 2009)'
_computing_structure_refinement 'ShelXL (Sheldrick, 2015)'
_computing_structure_solution 'ShelXT (Sheldrick, 2015)'
_diffrn_ambient_environment N~2~
_diffrn_ambient_temperature 271(2)
_diffrn_detector 'CCD plate'
_diffrn_detector_area_resol_mean 5.3127
_diffrn_detector_type AtlasS2
_diffrn_measured_fraction_theta_full 0.998
_diffrn_measured_fraction_theta_max 0.998
_diffrn_measurement_details
;
List of Runs (angles in degrees, time in seconds):

  # Type    Start    End  Width  t~exp~   \w     \q     \k     \f   Frames
#--------------------------------------------------------------------------
  1  \w    -11.00  80.00   1.00    6.00    --   12.61  37.00 -60.00   91
  2  \w      7.00  64.00   1.00    6.00    --   12.61  57.00-150.00   57
  3  \w     -1.00  25.00   1.00    6.00    --   12.61  57.00-120.00   26
  4  \w    -19.00  89.00   1.00    6.00    --   12.61  77.00  30.00  108
  5  \w      9.00  34.00   1.00    6.00    --   12.61 -99.00 -30.00   25
  6  \w    -55.00  35.00   1.00    6.00    --   12.61 -57.00 120.00   90
;
_diffrn_measurement_device 'four-circle diffractometer'
_diffrn_measurement_device_type 'SuperNova, Dual, Cu at zero, AtlasS2'
_diffrn_measurement_method '\w scans'
_diffrn_orient_matrix_type 'CrysAlisPro convention (1999,Acta A55,543-557)'
_diffrn_orient_matrix_UB_11 -0.0099658000
_diffrn_orient_matrix_UB_12 -0.0536670000
_diffrn_orient_matrix_UB_13 0.0004988000
_diffrn_orient_matrix_UB_21 0.0476812000
_diffrn_orient_matrix_UB_22 0.0075951000
_diffrn_orient_matrix_UB_23 -0.0366032000
_diffrn_orient_matrix_UB_31 0.0402697000
_diffrn_orient_matrix_UB_32 -0.0231572000
_diffrn_orient_matrix_UB_33 0.0268125000
_diffrn_radiation_monochromator mirror
_diffrn_radiation_probe x-ray
_diffrn_radiation_type MoK\a
_diffrn_radiation_wavelength 0.71073
_diffrn_reflns_av_R_equivalents 0.0316
_diffrn_reflns_av_unetI/netI 0.0451
_diffrn_reflns_Laue_measured_fraction_full 0.998
_diffrn_reflns_Laue_measured_fraction_max 0.998
_diffrn_reflns_limit_h_max 13
_diffrn_reflns_limit_h_min -13
_diffrn_reflns_limit_k_max 15
_diffrn_reflns_limit_k_min -15
_diffrn_reflns_limit_l_max 20
_diffrn_reflns_limit_l_min -20
_diffrn_reflns_number 21180
_diffrn_reflns_point_group_measured_fraction_full 0.998
_diffrn_reflns_point_group_measured_fraction_max 0.998
_diffrn_reflns_theta_full 25.350
_diffrn_reflns_theta_max 25.350
_diffrn_reflns_theta_min 3.179
_diffrn_source 'micro-focus sealed X-ray tube'
_diffrn_source_type 'SuperNova (Mo) X-ray Source'
_exptl_absorpt_coefficient_mu 2.754
_exptl_absorpt_correction_T_max 1.00000
_exptl_absorpt_correction_T_min 0.70330
_exptl_absorpt_correction_type multi-scan
_exptl_absorpt_process_details
;
CrysAlisPro 1.171.38.46 (Rigaku Oxford Diffraction, 2015)
Empirical absorption correction using spherical harmonics,
 implemented in SCALE3 ABSPACK scaling algorithm.
;
_exptl_crystal_colour 'clear light colourless'
_exptl_crystal_density_diffrn 1.925
_exptl_crystal_description block
_exptl_crystal_F_000 1284
_exptl_crystal_size_max 0.15
_exptl_crystal_size_mid 0.1
_exptl_crystal_size_min 0.1
_refine_diff_density_max 0.464
_refine_diff_density_min -0.614
_refine_diff_density_rms 0.120
_refine_ls_extinction_method none
_refine_ls_goodness_of_fit_ref 1.026
_refine_ls_hydrogen_treatment constr
_refine_ls_matrix_type full
_refine_ls_number_parameters 583
_refine_ls_number_reflns 8484
_refine_ls_number_restraints 1
_refine_ls_restrained_S_all 1.026
_refine_ls_R_factor_all 0.0664
_refine_ls_R_factor_gt 0.0386
_refine_ls_shift/su_max 0.003
_refine_ls_shift/su_mean 0.000
_refine_ls_structure_factor_coef Fsqd
_refine_ls_weighting_details 'w=1/[\s^2^(Fo^2^)+(0.0305P)^2^+0.9552P] where P=(Fo^2^+2Fc^2^)/3'
_refine_ls_weighting_scheme calc
_refine_ls_wR_factor_gt 0.0751
_refine_ls_wR_factor_ref 0.0903
_reflns_Friedel_coverage 0.000
_reflns_number_gt 5768
_reflns_number_total 8484
_reflns_threshold_expression 'I > 2\s(I)'
_cod_data_source_file d0ce00965b2.cif
_cod_data_source_block 20170612c
_cod_original_cell_volume 2325.8(2)
_cod_database_code 7240998
_shelx_shelxl_version_number 2014/7
_chemical_oxdiff_formula c1h1n1o1i1f1
_shelx_space_group_comment
;
The symmetry employed for this shelxl refinement is uniquely defined
by the following loop, which should always be used as a source of
symmetry information in preference to the above space-group names.
They are only intended as comments.
;
_reflns_odcompleteness_completeness 99.82
_reflns_odcompleteness_iscentric 1
_reflns_odcompleteness_theta 26.32
_olex2_refinement_description
;
1. Fixed Uiso
 At 1.2 times of:
  All C(H) groups
2. Restrained distances
 C18-C19
 1.38 with sigma of 0.01
3.a Aromatic/amide H refined with riding coordinates:
 C20(H20), C22(H22), C23(H23), C21(H21), C19(H19), C48(H48), C49(H49),
 C44(H44), C37(H37), C42(H42), C50(H50), C43(H43), C33(H33), C39(H39), C34(H34),
  C35(H35), C32(H32), C13(H13), C28(H28), C36(H36), C24(H24), C31(H31),
 C15(H15), C26(H26), C27(H27), C16(H16), C25(H25), C14(H14)
3.b Fitted hexagon refined as free rotating group:
 C18(C20,C22,C23,C21,C19)
;
_olex2_submission_special_instructions 'No special instructions were received'
_oxdiff_exptl_absorpt_empirical_details
;
Empirical correction (ABSPACK) includes:
- Absorption correction using spherical harmonics
- Frame scaling
;
_oxdiff_exptl_absorpt_empirical_full_max 1.537
_oxdiff_exptl_absorpt_empirical_full_min 0.691

loop_
_space_group_symop_operation_xyz
'x, y, z'
'-x, -y, -z'

loop_
_atom_site_label
_atom_site_type_symbol
_atom_site_fract_x
_atom_site_fract_y
_atom_site_fract_z
_atom_site_U_iso_or_equiv
_atom_site_adp_type
_atom_site_occupancy
_atom_site_site_symmetry_order
_atom_site_calc_flag
_atom_site_refinement_flags_posn
_atom_site_refinement_flags_adp
_atom_site_refinement_flags_occupancy
_atom_site_disorder_assembly
_atom_site_disorder_group
I2 I 0.68380(3) -0.04024(3) 1.05595(2) 0.06204(12) Uani 1 1 d . . . . .
I3 I 0.90727(3) 0.18348(3) 0.82490(3) 0.06280(12) Uani 1 1 d . . . . .
I4 I 1.46619(3) 0.17351(3) 0.55252(3) 0.06388(12) Uani 1 1 d . . . . .
I1 I 0.70222(3) -0.59462(3) 1.32328(3) 0.06624(13) Uani 1 1 d . . . . .
F5 F 1.1020(3) -0.0111(2) 0.8179(2) 0.0754(9) Uani 1 1 d . . . . .
F6 F 1.3126(3) -0.0151(2) 0.7136(2) 0.0765(10) Uani 1 1 d . . . . .
F8 F 1.0669(3) 0.3718(2) 0.6690(2) 0.0815(10) Uani 1 1 d . . . . .
F3 F 0.8895(3) -0.4434(3) 1.1577(2) 0.0835(10) Uani 1 1 d . . . . .
F4 F 0.8834(3) -0.2326(3) 1.0571(2) 0.0858(10) Uani 1 1 d . . . . .
F7 F 1.2783(3) 0.3688(2) 0.5670(2) 0.0831(10) Uani 1 1 d . . . . .
F1 F 0.5141(3) -0.3974(2) 1.3266(2) 0.0897(11) Uani 1 1 d . . . . .
F2 F 0.5055(3) -0.1892(2) 1.2246(2) 0.0851(11) Uani 1 1 d . . . . .
O2 O 0.6749(3) 1.1796(3) 0.4267(3) 0.0797(12) Uani 1 1 d . . . . .
O1 O 0.6730(3) 0.1700(3) 0.9290(3) 0.0782(12) Uani 1 1 d . . . . .
N2 N 0.7592(4) 1.1033(3) 0.4309(3) 0.0557(11) Uani 1 1 d . . . . .
N1 N 0.5982(4) 0.2526(3) 0.9306(3) 0.0601(12) Uani 1 1 d . . . . .
C46 C 0.2388(4) 0.2094(3) 0.2237(3) 0.0425(11) Uani 1 1 d . . . . .
C41 C 0.1535(4) 0.2958(3) 0.2233(3) 0.0413(11) Uani 1 1 d . . . . .
C40 C 0.1871(4) 0.3580(3) 0.2699(3) 0.0463(12) Uani 1 1 d . . . . .
C47 C 0.3240(4) 0.2130(3) 0.2688(3) 0.0456(12) Uani 1 1 d . . . . .
C30 C 0.9349(4) 0.9383(4) 0.4371(3) 0.0450(12) Uani 1 1 d . . . . .
C29 C 1.0278(4) 0.8500(4) 0.4415(3) 0.0460(12) Uani 1 1 d . . . . .
C11 C 1.2522(5) 0.0827(4) 0.7018(4) 0.0528(13) Uani 1 1 d . . . . .
C38 C 0.2909(4) 0.3083(4) 0.2985(3) 0.0483(12) Uani 1 1 d . . . . .
C6 C 0.6937(5) -0.2042(4) 1.1379(3) 0.0500(13) Uani 1 1 d . . . . .
C8 C 1.1440(4) 0.0835(4) 0.7561(3) 0.0514(13) Uani 1 1 d . . . . .
C12 C 1.3014(4) 0.1765(4) 0.6361(3) 0.0497(12) Uani 1 1 d . . . . .
C9 C 1.1257(5) 0.2736(4) 0.6821(4) 0.0542(14) Uani 1 1 d . . . . .
C7 C 1.0765(4) 0.1805(4) 0.7462(3) 0.0519(13) Uani 1 1 d . . . . .
C5 C 0.6031(5) -0.2499(4) 1.2075(4) 0.0568(14) Uani 1 1 d . . . . .
C45 C 0.2377(4) 0.1318(4) 0.1854(3) 0.0519(13) Uani 1 1 d . . . . .
C17 C 0.4405(4) 0.4302(4) 0.9338(3) 0.0503(13) Uani 1 1 d . . . . .
C18 C 0.3575(3) 0.5253(3) 0.9389(3) 0.0552(13) Uani 1 1 d D . . . .
C20 C 0.3870(3) 0.6313(3) 0.8802(2) 0.088(2) Uani 1 1 d G . . . .
H20 H 0.4559 0.6420 0.8367 0.105 Uiso 1 1 calc R . . . .
C22 C 0.3134(4) 0.7212(2) 0.8866(3) 0.098(2) Uani 1 1 d G . . . .
H22 H 0.3331 0.7921 0.8474 0.118 Uiso 1 1 calc R . . . .
C23 C 0.2105(4) 0.7052(3) 0.9517(3) 0.089(2) Uani 1 1 d G . . . .
H23 H 0.1613 0.7654 0.9560 0.107 Uiso 1 1 calc R . . . .
C21 C 0.1810(4) 0.5993(4) 1.0104(3) 0.170(5) Uani 1 1 d G . . . .
H21 H 0.1121 0.5886 1.0540 0.203 Uiso 1 1 calc R . . . .
C19 C 0.2546(4) 0.5093(3) 1.0040(3) 0.161(5) Uani 1 1 d DG . . . .
H19 H 0.2349 0.4384 1.0433 0.193 Uiso 1 1 calc R . . . .
C4 C 0.7906(4) -0.2725(4) 1.1229(3) 0.0537(13) Uani 1 1 d . . . . .
C48 C 0.4132(4) 0.1346(4) 0.2742(3) 0.0553(14) Uani 1 1 d . . . . .
H48 H 0.4715 0.1341 0.3028 0.066 Uiso 1 1 calc R . . . .
C3 C 0.7923(5) -0.3817(4) 1.1766(4) 0.0577(14) Uani 1 1 d . . . . .
C49 C 0.4149(5) 0.0552(4) 0.2358(4) 0.0668(16) Uani 1 1 d . . . . .
H49 H 0.4755 0.0019 0.2399 0.080 Uiso 1 1 calc R . . . .
C1 C 0.7020(5) -0.4275(4) 1.2450(4) 0.0523(13) Uani 1 1 d . . . . .
C10 C 1.2354(5) 0.2731(4) 0.6281(4) 0.0549(14) Uani 1 1 d . . . . .
C44 C 0.1463(5) 0.1428(4) 0.1431(4) 0.0614(14) Uani 1 1 d . . . . .
H44 H 0.1422 0.0934 0.1156 0.074 Uiso 1 1 calc R . . . .
C37 C 0.3423(5) 0.3504(4) 0.3452(4) 0.0630(15) Uani 1 1 d . . . . .
H37 H 0.4100 0.3176 0.3641 0.076 Uiso 1 1 calc R . . . .
C42 C 0.0652(5) 0.3043(4) 0.1820(4) 0.0570(14) Uani 1 1 d . . . . .
H42 H 0.0078 0.3603 0.1802 0.068 Uiso 1 1 calc R . . . .
C50 C 0.3334(5) 0.0519(4) 0.1932(4) 0.0642(15) Uani 1 1 d . . . . .
H50 H 0.3392 -0.0025 0.1687 0.077 Uiso 1 1 calc R . . . .
C43 C 0.0625(5) 0.2266(4) 0.1422(4) 0.0653(15) Uani 1 1 d . . . . .
H43 H 0.0020 0.2321 0.1142 0.078 Uiso 1 1 calc R . . . .
C33 C 0.7468(5) 1.0060(4) 0.4954(4) 0.0698(17) Uani 1 1 d . . . . .
H33 H 0.6776 0.9932 0.5387 0.084 Uiso 1 1 calc R . . . .
C39 C 0.1371(5) 0.4511(4) 0.2888(4) 0.0592(14) Uani 1 1 d . . . . .
H39 H 0.0693 0.4849 0.2706 0.071 Uiso 1 1 calc R . . . .
C2 C 0.6066(5) -0.3590(4) 1.2600(4) 0.0583(14) Uani 1 1 d . . . . .
C34 C 0.8599(5) 1.1193(4) 0.3696(4) 0.0721(17) Uani 1 1 d . . . . .
H34 H 0.8710 1.1867 0.3244 0.087 Uiso 1 1 calc R . . . .
C35 C 0.2893(6) 0.4434(5) 0.3630(4) 0.0711(17) Uani 1 1 d . . . . .
H35 H 0.3221 0.4728 0.3946 0.085 Uiso 1 1 calc R . . . .
C32 C 0.9469(5) 1.0395(4) 0.3715(4) 0.0702(17) Uani 1 1 d . . . . .
H32 H 1.0157 1.0538 0.3276 0.084 Uiso 1 1 calc R . . . .
C13 C 0.4996(5) 0.2402(4) 0.9915(4) 0.0675(16) Uani 1 1 d . . . . .
H13 H 0.4830 0.1707 1.0337 0.081 Uiso 1 1 calc R . . . .
C28 C 1.1403(5) 0.8719(5) 0.3884(4) 0.0713(17) Uani 1 1 d . . . . .
H28 H 1.1575 0.9429 0.3486 0.086 Uiso 1 1 calc R . . . .
C36 C 0.1898(6) 0.4929(4) 0.3350(4) 0.0700(16) Uani 1 1 d . . . . .
H36 H 0.1572 0.5557 0.3474 0.084 Uiso 1 1 calc R . . . .
C24 C 1.2044(6) 0.6869(5) 0.4510(5) 0.0788(19) Uani 1 1 d . . . . .
H24 H 1.2645 0.6332 0.4553 0.095 Uiso 1 1 calc R . . . .
C31 C 0.8317(5) 0.9255(4) 0.4997(4) 0.0637(15) Uani 1 1 d . . . . .
H31 H 0.8198 0.8597 0.5464 0.076 Uiso 1 1 calc R . . . .
C15 C 0.4210(5) 0.3257(4) 0.9947(4) 0.0693(16) Uani 1 1 d . . . . .
H15 H 0.3528 0.3130 1.0390 0.083 Uiso 1 1 calc R . . . .
C26 C 1.2270(5) 0.7911(5) 0.3931(4) 0.0779(18) Uani 1 1 d . . . . .
H26 H 1.3020 0.8077 0.3562 0.094 Uiso 1 1 calc R . . . .
C27 C 1.0057(5) 0.7415(5) 0.4983(4) 0.0809(19) Uani 1 1 d . . . . .
H27 H 0.9304 0.7227 0.5340 0.097 Uiso 1 1 calc R . . . .
C16 C 0.5410(5) 0.4387(5) 0.8702(4) 0.099(3) Uani 1 1 d . . . . .
H16 H 0.5576 0.5065 0.8259 0.119 Uiso 1 1 calc R . . . .
C25 C 1.0948(7) 0.6619(5) 0.5020(5) 0.096(2) Uani 1 1 d . . . . .
H25 H 1.0788 0.5899 0.5404 0.115 Uiso 1 1 calc R . . . .
C14 C 0.6176(6) 0.3520(5) 0.8691(4) 0.108(3) Uani 1 1 d . . . . .
H14 H 0.6851 0.3623 0.8245 0.129 Uiso 1 1 calc R . . . .

loop_
_atom_site_aniso_label
_atom_site_aniso_U_11
_atom_site_aniso_U_22
_atom_site_aniso_U_33
_atom_site_aniso_U_23
_atom_site_aniso_U_13
_atom_site_aniso_U_12
I2 0.0751(3) 0.04542(18) 0.0576(3) -0.01285(17) -0.0114(2) 0.00630(17)
I3 0.0567(2) 0.0574(2) 0.0680(3) -0.02336(19) -0.00331(19) 0.00460(17)
I4 0.0488(2) 0.0687(2) 0.0633(3) -0.01503(19) -0.00919(19) 0.00842(17)
I1 0.0706(2) 0.04773(19) 0.0705(3) -0.00843(18) -0.0199(2) 0.00705(17)
F5 0.0606(19) 0.0483(16) 0.093(3) -0.0047(17) -0.0023(18) -0.0044(14)
F6 0.0592(19) 0.0554(17) 0.102(3) -0.0188(18) -0.0142(19) 0.0161(15)
F8 0.079(2) 0.0501(17) 0.090(3) -0.0133(17) 0.000(2) 0.0192(16)
F3 0.064(2) 0.072(2) 0.087(3) -0.0106(19) -0.0043(19) 0.0259(17)
F4 0.072(2) 0.078(2) 0.072(3) -0.0016(19) 0.0057(19) 0.0117(18)
F7 0.085(2) 0.0555(17) 0.076(3) -0.0002(17) 0.003(2) 0.0053(17)
F1 0.078(2) 0.0615(18) 0.092(3) -0.0068(19) 0.016(2) 0.0048(17)
F2 0.080(2) 0.0536(17) 0.096(3) -0.0185(18) 0.006(2) 0.0200(17)
O2 0.067(2) 0.061(2) 0.075(3) -0.003(2) 0.010(2) 0.015(2)
O1 0.068(2) 0.057(2) 0.076(3) -0.001(2) 0.007(2) 0.012(2)
N2 0.052(3) 0.047(2) 0.049(3) -0.005(2) 0.005(2) -0.001(2)
N1 0.053(3) 0.055(3) 0.055(3) -0.004(2) -0.004(2) -0.001(2)
C46 0.040(3) 0.033(2) 0.039(3) -0.002(2) 0.005(2) -0.004(2)
C41 0.037(3) 0.038(2) 0.036(3) -0.004(2) 0.000(2) -0.001(2)
C40 0.041(3) 0.038(2) 0.044(3) -0.001(2) 0.001(2) -0.003(2)
C47 0.036(3) 0.038(2) 0.043(3) 0.002(2) 0.002(2) -0.002(2)
C30 0.041(3) 0.046(3) 0.045(3) -0.014(2) -0.005(2) -0.004(2)
C29 0.044(3) 0.052(3) 0.039(3) -0.015(2) -0.003(2) -0.007(2)
C11 0.053(3) 0.046(3) 0.060(4) -0.018(3) -0.018(3) 0.008(3)
C38 0.051(3) 0.043(3) 0.037(3) -0.003(2) -0.001(2) -0.005(2)
C6 0.060(3) 0.043(3) 0.049(4) -0.018(2) -0.015(3) 0.006(2)
C8 0.050(3) 0.043(3) 0.058(4) -0.016(3) -0.012(3) 0.002(2)
C12 0.041(3) 0.053(3) 0.054(4) -0.020(3) -0.010(3) 0.004(2)
C9 0.056(3) 0.041(3) 0.063(4) -0.019(3) -0.012(3) 0.011(3)
C7 0.045(3) 0.056(3) 0.056(4) -0.025(3) -0.007(3) 0.000(2)
C5 0.058(3) 0.049(3) 0.060(4) -0.024(3) -0.007(3) 0.011(3)
C45 0.050(3) 0.041(3) 0.053(4) -0.012(2) 0.002(3) -0.001(2)
C17 0.047(3) 0.052(3) 0.040(3) -0.002(2) -0.007(3) -0.007(2)
C18 0.050(3) 0.060(3) 0.046(3) -0.008(3) -0.009(3) -0.002(3)
C20 0.074(4) 0.069(4) 0.093(6) -0.015(4) 0.009(4) -0.003(3)
C22 0.093(5) 0.068(4) 0.113(7) -0.020(4) -0.009(5) 0.015(4)
C23 0.078(5) 0.080(4) 0.118(7) -0.037(4) -0.043(5) 0.028(4)
C21 0.113(7) 0.123(7) 0.171(10) 0.000(7) 0.047(6) 0.052(6)
C19 0.119(6) 0.092(5) 0.147(9) 0.033(5) 0.062(6) 0.040(5)
C4 0.049(3) 0.056(3) 0.047(4) -0.013(3) -0.005(3) 0.002(3)
C48 0.041(3) 0.056(3) 0.054(4) -0.007(3) -0.005(3) 0.004(2)
C3 0.052(3) 0.053(3) 0.063(4) -0.015(3) -0.018(3) 0.016(3)
C49 0.056(3) 0.054(3) 0.065(4) -0.007(3) 0.003(3) 0.018(3)
C1 0.062(3) 0.038(2) 0.057(4) -0.014(2) -0.021(3) 0.008(2)
C10 0.056(3) 0.046(3) 0.055(4) -0.010(3) -0.012(3) 0.003(3)
C44 0.071(4) 0.055(3) 0.057(4) -0.021(3) -0.008(3) -0.008(3)
C37 0.063(4) 0.065(3) 0.050(4) -0.007(3) -0.009(3) -0.008(3)
C42 0.052(3) 0.047(3) 0.062(4) -0.008(3) -0.014(3) 0.003(2)
C50 0.070(4) 0.043(3) 0.057(4) -0.008(3) 0.012(3) -0.002(3)
C43 0.057(3) 0.069(3) 0.071(4) -0.021(3) -0.020(3) -0.004(3)
C33 0.063(3) 0.054(3) 0.055(4) 0.002(3) 0.021(3) -0.001(3)
C39 0.058(3) 0.048(3) 0.057(4) -0.011(3) 0.000(3) 0.000(3)
C2 0.058(3) 0.056(3) 0.053(4) -0.017(3) -0.001(3) 0.001(3)
C34 0.062(4) 0.058(3) 0.058(4) 0.010(3) 0.009(3) -0.002(3)
C35 0.089(4) 0.068(4) 0.057(4) -0.018(3) -0.012(4) -0.026(3)
C32 0.056(3) 0.054(3) 0.069(4) 0.000(3) 0.008(3) 0.001(3)
C13 0.079(4) 0.050(3) 0.044(4) 0.003(3) 0.011(3) -0.006(3)
C28 0.069(4) 0.057(3) 0.074(5) -0.017(3) -0.005(3) 0.009(3)
C36 0.086(4) 0.049(3) 0.064(4) -0.017(3) 0.001(4) -0.006(3)
C24 0.080(5) 0.076(4) 0.095(6) -0.044(4) -0.037(4) 0.031(4)
C31 0.064(3) 0.045(3) 0.055(4) 0.002(3) 0.006(3) -0.001(3)
C15 0.069(4) 0.051(3) 0.058(4) 0.001(3) 0.010(3) -0.008(3)
C26 0.055(4) 0.078(4) 0.084(5) -0.023(4) 0.003(3) 0.004(3)
C27 0.064(4) 0.067(4) 0.078(5) -0.002(3) 0.007(3) 0.001(3)
C16 0.081(4) 0.062(4) 0.080(5) 0.023(3) 0.036(4) 0.011(3)
C25 0.097(5) 0.057(4) 0.099(6) 0.000(4) -0.010(5) 0.023(4)
C14 0.075(4) 0.068(4) 0.091(6) 0.032(4) 0.043(4) 0.018(3)

loop_
_atom_type_symbol
_atom_type_description
_atom_type_scat_dispersion_real
_atom_type_scat_dispersion_imag
_atom_type_scat_source
C C 0.0033 0.0016 'International Tables Vol C Tables 4.2.6.8 and 6.1.1.4'
H H 0.0000 0.0000 'International Tables Vol C Tables 4.2.6.8 and 6.1.1.4'
F F 0.0171 0.0103 'International Tables Vol C Tables 4.2.6.8 and 6.1.1.4'
I I -0.4742 1.8119 'International Tables Vol C Tables 4.2.6.8 and 6.1.1.4'
N N 0.0061 0.0033 'International Tables Vol C Tables 4.2.6.8 and 6.1.1.4'
O O 0.0106 0.0060 'International Tables Vol C Tables 4.2.6.8 and 6.1.1.4'

loop_
_geom_angle_atom_site_label_1
_geom_angle_atom_site_label_2
_geom_angle_atom_site_label_3
_geom_angle
_geom_angle_site_symmetry_1
_geom_angle_site_symmetry_3
_geom_angle_publ_flag
O2 N2 C33 121.4(4) . . ?
O2 N2 C34 121.1(4) . . ?
C33 N2 C34 117.5(5) . . ?
O1 N1 C13 121.5(4) . . ?
O1 N1 C14 120.9(5) . . ?
C13 N1 C14 117.5(5) . . ?
C41 C46 C47 110.8(4) . . ?
C45 C46 C41 124.1(4) . . ?
C45 C46 C47 125.1(4) . . ?
C46 C41 C40 106.4(4) . . ?
C42 C41 C46 118.2(4) . . ?
C42 C41 C40 135.3(4) . . ?
C38 C40 C41 108.9(4) . . ?
C39 C40 C41 131.8(4) . . ?
C39 C40 C38 119.3(5) . . ?
C46 C47 C38 106.6(4) . . ?
C48 C47 C46 117.6(5) . . ?
C48 C47 C38 135.8(5) . . ?
C32 C30 C29 122.7(5) . . ?
C31 C30 C29 122.0(4) . . ?
C31 C30 C32 115.2(5) . . ?
C28 C29 C30 121.1(4) . . ?
C28 C29 C27 117.0(5) . . ?
C27 C29 C30 121.9(5) . . ?
F6 C11 C8 117.9(5) . . ?
F6 C11 C12 119.3(5) . . ?
C8 C11 C12 122.8(4) . . ?
C40 C38 C47 107.2(4) . . ?
C37 C38 C40 121.3(5) . . ?
C37 C38 C47 131.5(5) . . ?
C5 C6 I2 121.3(4) . . ?
C5 C6 C4 117.0(4) . . ?
C4 C6 I2 121.7(4) . . ?
F5 C8 C11 119.2(4) . . ?
F5 C8 C7 120.1(5) . . ?
C11 C8 C7 120.7(5) . . ?
C11 C12 I4 122.3(3) . . ?
C11 C12 C10 116.2(5) . . ?
C10 C12 I4 121.5(4) . . ?
F8 C9 C7 120.4(5) . . ?
F8 C9 C10 116.9(5) . . ?
C7 C9 C10 122.7(4) . . ?
C8 C7 I3 121.8(4) . . ?
C9 C7 I3 121.6(4) . . ?
C9 C7 C8 116.6(5) . . ?
F2 C5 C6 120.1(4) . . ?
F2 C5 C2 118.1(5) . . ?
C6 C5 C2 121.8(5) . . ?
C46 C45 C44 116.5(4) . . ?
C46 C45 C50 114.6(5) . . ?
C44 C45 C50 128.9(5) . . ?
C15 C17 C18 121.7(5) . . ?
C16 C17 C18 123.8(4) . . ?
C16 C17 C15 114.4(5) . . ?
C20 C18 C17 119.4(3) . . ?
C20 C18 C19 120.0 . . ?
C19 C18 C17 120.5(3) . . ?
C18 C20 H20 120.0 . . ?
C18 C20 C22 120.0 . . ?
C22 C20 H20 120.0 . . ?
C20 C22 H22 120.0 . . ?
C23 C22 C20 120.0 . . ?
C23 C22 H22 120.0 . . ?
C22 C23 H23 120.0 . . ?
C22 C23 C21 120.0 . . ?
C21 C23 H23 120.0 . . ?
C23 C21 H21 120.0 . . ?
C23 C21 C19 120.0 . . ?
C19 C21 H21 120.0 . . ?
C18 C19 H19 120.0 . . ?
C21 C19 C18 120.0 . . ?
C21 C19 H19 120.0 . . ?
F4 C4 C6 120.1(4) . . ?
F4 C4 C3 119.6(5) . . ?
C3 C4 C6 120.2(5) . . ?
C47 C48 H48 120.7 . . ?
C47 C48 C49 118.7(5) . . ?
C49 C48 H48 120.7 . . ?
F3 C3 C4 116.9(5) . . ?
F3 C3 C1 120.2(4) . . ?
C1 C3 C4 122.9(5) . . ?
C48 C49 H49 118.3 . . ?
C50 C49 C48 123.4(5) . . ?
C50 C49 H49 118.3 . . ?
C3 C1 I1 122.7(4) . . ?
C3 C1 C2 116.6(4) . . ?
C2 C1 I1 120.7(4) . . ?
F7 C10 C12 120.0(5) . . ?
F7 C10 C9 119.0(4) . . ?
C9 C10 C12 121.0(5) . . ?
C45 C44 H44 119.9 . . ?
C43 C44 C45 120.1(5) . . ?
C43 C44 H44 119.9 . . ?
C38 C37 H37 121.1 . . ?
C38 C37 C35 117.7(5) . . ?
C35 C37 H37 121.1 . . ?
C41 C42 H42 120.6 . . ?
C41 C42 C43 118.8(5) . . ?
C43 C42 H42 120.6 . . ?
C45 C50 H50 119.7 . . ?
C49 C50 C45 120.6(5) . . ?
C49 C50 H50 119.7 . . ?
C44 C43 C42 122.3(5) . . ?
C44 C43 H43 118.9 . . ?
C42 C43 H43 118.9 . . ?
N2 C33 H33 118.9 . . ?
N2 C33 C31 122.2(5) . . ?
C31 C33 H33 118.9 . . ?
C40 C39 H39 120.5 . . ?
C36 C39 C40 118.9(5) . . ?
C36 C39 H39 120.5 . . ?
F1 C2 C5 118.1(5) . . ?
F1 C2 C1 120.4(5) . . ?
C5 C2 C1 121.4(5) . . ?
N2 C34 H34 119.0 . . ?
N2 C34 C32 121.9(5) . . ?
C32 C34 H34 119.0 . . ?
C37 C35 H35 119.2 . . ?
C36 C35 C37 121.6(5) . . ?
C36 C35 H35 119.2 . . ?
C30 C32 H32 119.4 . . ?
C34 C32 C30 121.3(5) . . ?
C34 C32 H32 119.4 . . ?
N1 C13 H13 118.8 . . ?
N1 C13 C15 122.4(5) . . ?
C15 C13 H13 118.8 . . ?
C29 C28 H28 119.3 . . ?
C26 C28 C29 121.3(5) . . ?
C26 C28 H28 119.3 . . ?
C39 C36 H36 119.4 . . ?
C35 C36 C39 121.2(5) . . ?
C35 C36 H36 119.4 . . ?
C26 C24 H24 120.1 . . ?
C25 C24 H24 120.1 . . ?
C25 C24 C26 119.7(6) . . ?
C30 C31 H31 119.1 . . ?
C33 C31 C30 121.9(5) . . ?
C33 C31 H31 119.1 . . ?
C17 C15 H15 119.3 . . ?
C13 C15 C17 121.4(5) . . ?
C13 C15 H15 119.3 . . ?
C28 C26 H26 119.7 . . ?
C24 C26 C28 120.5(6) . . ?
C24 C26 H26 119.7 . . ?
C29 C27 H27 119.7 . . ?
C25 C27 C29 120.5(6) . . ?
C25 C27 H27 119.7 . . ?
C17 C16 H16 118.7 . . ?
C14 C16 C17 122.6(5) . . ?
C14 C16 H16 118.7 . . ?
C24 C25 C27 120.9(6) . . ?
C24 C25 H25 119.6 . . ?
C27 C25 H25 119.6 . . ?
N1 C14 C16 121.5(6) . . ?
N1 C14 H14 119.2 . . ?
C16 C14 H14 119.2 . . ?

loop_
_geom_bond_atom_site_label_1
_geom_bond_atom_site_label_2
_geom_bond_distance
_geom_bond_site_symmetry_2
_geom_bond_publ_flag
I2 C6 2.090(5) . ?
I3 C7 2.091(5) . ?
I4 C12 2.089(5) . ?
I1 C1 2.092(5) . ?
F5 C8 1.336(5) . ?
F6 C11 1.355(5) . ?
F8 C9 1.350(5) . ?
F3 C3 1.354(5) . ?
F4 C4 1.335(6) . ?
F7 C10 1.342(6) . ?
F1 C2 1.336(6) . ?
F2 C5 1.343(5) . ?
O2 N2 1.313(5) . ?
O1 N1 1.309(5) . ?
N2 C33 1.335(6) . ?
N2 C34 1.338(6) . ?
N1 C13 1.321(7) . ?
N1 C14 1.333(7) . ?
C46 C41 1.414(6) . ?
C46 C47 1.417(6) . ?
C46 C45 1.383(7) . ?
C41 C40 1.457(6) . ?
C41 C42 1.361(6) . ?
C40 C38 1.422(6) . ?
C40 C39 1.389(6) . ?
C47 C38 1.474(6) . ?
C47 C48 1.370(6) . ?
C30 C29 1.483(6) . ?
C30 C32 1.378(7) . ?
C30 C31 1.371(7) . ?
C29 C28 1.379(7) . ?
C29 C27 1.394(7) . ?
C11 C8 1.364(7) . ?
C11 C12 1.377(7) . ?
C38 C37 1.385(7) . ?
C6 C5 1.366(7) . ?
C6 C4 1.388(6) . ?
C8 C7 1.388(6) . ?
C12 C10 1.378(6) . ?
C9 C7 1.360(7) . ?
C9 C10 1.373(7) . ?
C5 C2 1.377(7) . ?
C45 C44 1.400(7) . ?
C45 C50 1.435(7) . ?
C17 C18 1.496(6) . ?
C17 C15 1.376(7) . ?
C17 C16 1.366(7) . ?
C18 C20 1.3900 . ?
C18 C19 1.3900 . ?
C20 H20 0.9300 . ?
C20 C22 1.3900 . ?
C22 H22 0.9300 . ?
C22 C23 1.3900 . ?
C23 H23 0.9300 . ?
C23 C21 1.3900 . ?
C21 H21 0.9300 . ?
C21 C19 1.3900 . ?
C19 H19 0.9300 . ?
C4 C3 1.381(7) . ?
C48 H48 0.9300 . ?
C48 C49 1.399(8) . ?
C3 C1 1.355(7) . ?
C49 H49 0.9300 . ?
C49 C50 1.347(7) . ?
C1 C2 1.377(7) . ?
C44 H44 0.9300 . ?
C44 C43 1.379(7) . ?
C37 H37 0.9300 . ?
C37 C35 1.389(7) . ?
C42 H42 0.9300 . ?
C42 C43 1.409(7) . ?
C50 H50 0.9300 . ?
C43 H43 0.9300 . ?
C33 H33 0.9300 . ?
C33 C31 1.353(7) . ?
C39 H39 0.9300 . ?
C39 C36 1.385(7) . ?
C34 H34 0.9300 . ?
C34 C32 1.366(7) . ?
C35 H35 0.9300 . ?
C35 C36 1.374(7) . ?
C32 H32 0.9300 . ?
C13 H13 0.9300 . ?
C13 C15 1.367(7) . ?
C28 H28 0.9300 . ?
C28 C26 1.370(7) . ?
C36 H36 0.9300 . ?
C24 H24 0.9300 . ?
C24 C26 1.358(8) . ?
C24 C25 1.345(9) . ?
C31 H31 0.9300 . ?
C15 H15 0.9300 . ?
C26 H26 0.9300 . ?
C27 H27 0.9300 . ?
C27 C25 1.379(8) . ?
C16 H16 0.9300 . ?
C16 C14 1.360(7) . ?
C25 H25 0.9300 . ?
C14 H14 0.9300 . ?

loop_
_geom_torsion_atom_site_label_1
_geom_torsion_atom_site_label_2
_geom_torsion_atom_site_label_3
_geom_torsion_atom_site_label_4
_geom_torsion
_geom_torsion_site_symmetry_1
_geom_torsion_site_symmetry_2
_geom_torsion_site_symmetry_3
_geom_torsion_site_symmetry_4
_geom_torsion_publ_flag
I2 C6 C5 F2 -0.4(7) . . . . ?
I2 C6 C5 C2 177.4(4) . . . . ?
I2 C6 C4 F4 3.3(7) . . . . ?
I2 C6 C4 C3 -177.5(4) . . . . ?
I4 C12 C10 F7 -1.9(7) . . . . ?
I4 C12 C10 C9 178.3(4) . . . . ?
I1 C1 C2 F1 2.1(7) . . . . ?
I1 C1 C2 C5 -177.8(4) . . . . ?
F5 C8 C7 I3 -0.9(6) . . . . ?
F5 C8 C7 C9 179.6(5) . . . . ?
F6 C11 C8 F5 -0.2(7) . . . . ?
F6 C11 C8 C7 -178.6(4) . . . . ?
F6 C11 C12 I4 0.6(6) . . . . ?
F6 C11 C12 C10 -179.7(4) . . . . ?
F8 C9 C7 I3 1.7(7) . . . . ?
F8 C9 C7 C8 -178.9(4) . . . . ?
F8 C9 C10 F7 0.8(7) . . . . ?
F8 C9 C10 C12 -179.4(4) . . . . ?
F3 C3 C1 I1 -2.0(7) . . . . ?
F3 C3 C1 C2 179.7(5) . . . . ?
F4 C4 C3 F3 -1.0(7) . . . . ?
F4 C4 C3 C1 179.3(5) . . . . ?
F2 C5 C2 F1 -2.0(8) . . . . ?
F2 C5 C2 C1 177.9(5) . . . . ?
O2 N2 C33 C31 178.5(5) . . . . ?
O2 N2 C34 C32 -177.8(5) . . . . ?
O1 N1 C13 C15 179.3(5) . . . . ?
O1 N1 C14 C16 -179.7(7) . . . . ?
N2 C33 C31 C30 -1.3(9) . . . . ?
N2 C34 C32 C30 -0.1(10) . . . . ?
N1 C13 C15 C17 0.3(9) . . . . ?
C46 C41 C40 C38 -0.5(5) . . . . ?
C46 C41 C40 C39 179.2(5) . . . . ?
C46 C41 C42 C43 0.3(7) . . . . ?
C46 C47 C38 C40 0.0(5) . . . . ?
C46 C47 C38 C37 180.0(5) . . . . ?
C46 C47 C48 C49 -0.5(7) . . . . ?
C46 C45 C44 C43 -1.0(7) . . . . ?
C46 C45 C50 C49 0.6(7) . . . . ?
C41 C46 C47 C38 -0.4(5) . . . . ?
C41 C46 C47 C48 -179.5(4) . . . . ?
C41 C46 C45 C44 1.0(7) . . . . ?
C41 C46 C45 C50 179.6(4) . . . . ?
C41 C40 C38 C47 0.3(5) . . . . ?
C41 C40 C38 C37 -179.7(5) . . . . ?
C41 C40 C39 C36 -179.8(5) . . . . ?
C41 C42 C43 C44 -0.3(8) . . . . ?
C40 C41 C42 C43 179.2(5) . . . . ?
C40 C38 C37 C35 -0.3(7) . . . . ?
C40 C39 C36 C35 -0.6(8) . . . . ?
C47 C46 C41 C40 0.5(5) . . . . ?
C47 C46 C41 C42 179.7(4) . . . . ?
C47 C46 C45 C44 -179.5(5) . . . . ?
C47 C46 C45 C50 -0.9(7) . . . . ?
C47 C38 C37 C35 179.7(5) . . . . ?
C47 C48 C49 C50 0.3(8) . . . . ?
C30 C29 C28 C26 179.0(5) . . . . ?
C30 C29 C27 C25 -178.7(6) . . . . ?
C29 C30 C32 C34 -179.6(5) . . . . ?
C29 C30 C31 C33 -179.7(5) . . . . ?
C29 C28 C26 C24 -0.5(10) . . . . ?
C29 C27 C25 C24 -0.1(11) . . . . ?
C11 C8 C7 I3 177.4(4) . . . . ?
C11 C8 C7 C9 -2.0(7) . . . . ?
C11 C12 C10 F7 178.4(5) . . . . ?
C11 C12 C10 C9 -1.4(7) . . . . ?
C38 C40 C39 C36 -0.1(7) . . . . ?
C38 C47 C48 C49 -179.4(5) . . . . ?
C38 C37 C35 C36 -0.4(8) . . . . ?
C6 C5 C2 F1 -179.8(5) . . . . ?
C6 C5 C2 C1 0.0(9) . . . . ?
C6 C4 C3 F3 179.8(5) . . . . ?
C6 C4 C3 C1 0.1(8) . . . . ?
C8 C11 C12 I4 -179.1(4) . . . . ?
C8 C11 C12 C10 0.5(8) . . . . ?
C12 C11 C8 F5 179.6(4) . . . . ?
C12 C11 C8 C7 1.2(8) . . . . ?
C7 C9 C10 F7 -179.2(5) . . . . ?
C7 C9 C10 C12 0.5(8) . . . . ?
C5 C6 C4 F4 -178.6(5) . . . . ?
C5 C6 C4 C3 0.5(8) . . . . ?
C45 C46 C41 C40 -179.9(4) . . . . ?
C45 C46 C41 C42 -0.7(7) . . . . ?
C45 C46 C47 C38 -179.9(4) . . . . ?
C45 C46 C47 C48 0.9(7) . . . . ?
C45 C44 C43 C42 0.7(8) . . . . ?
C17 C18 C20 C22 -177.0(4) . . . . ?
C17 C18 C19 C21 177.0(4) . . . . ?
C17 C16 C14 N1 0.4(13) . . . . ?
C18 C17 C15 C13 -177.4(5) . . . . ?
C18 C17 C16 C14 177.1(6) . . . . ?
C18 C20 C22 C23 0.0 . . . . ?
C20 C18 C19 C21 0.0 . . . . ?
C20 C22 C23 C21 0.0 . . . . ?
C22 C23 C21 C19 0.0 . . . . ?
C23 C21 C19 C18 0.0 . . . . ?
C19 C18 C20 C22 0.0 . . . . ?
C4 C6 C5 F2 -178.5(5) . . . . ?
C4 C6 C5 C2 -0.6(8) . . . . ?
C4 C3 C1 I1 177.6(4) . . . . ?
C4 C3 C1 C2 -0.7(8) . . . . ?
C48 C47 C38 C40 179.0(5) . . . . ?
C48 C47 C38 C37 -1.1(9) . . . . ?
C48 C49 C50 C45 -0.3(8) . . . . ?
C3 C1 C2 F1 -179.5(5) . . . . ?
C3 C1 C2 C5 0.6(8) . . . . ?
C10 C9 C7 I3 -178.3(4) . . . . ?
C10 C9 C7 C8 1.2(8) . . . . ?
C44 C45 C50 C49 179.0(5) . . . . ?
C37 C35 C36 C39 0.9(9) . . . . ?
C42 C41 C40 C38 -179.5(5) . . . . ?
C42 C41 C40 C39 0.2(9) . . . . ?
C50 C45 C44 C43 -179.3(5) . . . . ?
C33 N2 C34 C32 0.7(9) . . . . ?
C39 C40 C38 C47 -179.5(4) . . . . ?
C39 C40 C38 C37 0.6(7) . . . . ?
C34 N2 C33 C31 -0.1(9) . . . . ?
C32 C30 C29 C28 11.9(8) . . . . ?
C32 C30 C29 C27 -167.4(5) . . . . ?
C32 C30 C31 C33 1.8(8) . . . . ?
C13 N1 C14 C16 2.1(11) . . . . ?
C28 C29 C27 C25 2.0(9) . . . . ?
C31 C30 C29 C28 -166.4(5) . . . . ?
C31 C30 C29 C27 14.3(8) . . . . ?
C31 C30 C32 C34 -1.2(8) . . . . ?
C15 C17 C18 C20 174.1(4) . . . . ?
C15 C17 C18 C19 -2.8(6) . . . . ?
C15 C17 C16 C14 -2.4(10) . . . . ?
C26 C24 C25 C27 -2.1(11) . . . . ?
C27 C29 C28 C26 -1.6(9) . . . . ?
C16 C17 C18 C20 -5.3(7) . . . . ?
C16 C17 C18 C19 177.7(5) . . . . ?
C16 C17 C15 C13 2.1(9) . . . . ?
C25 C24 C26 C28 2.4(10) . . . . ?
C14 N1 C13 C15 -2.4(9) . . . . ?
